data_7708032
loop_
_publ_author_name
'Rummel, Lena'
'Lassandro, Giuliano'
'Seidl, Michael'
'Timoshkin, Alexey Y.'
'Scheer, Manfred'

_publ_section_title
;
 Reactivity of the pentelidene complexes
 [Cp*E{W(CO)<sub>5</sub>}<sub>2</sub>] (E = P, As) towards dichalcogenides
 and chalcogenols - synthesis of novel chalcogenopentelidene complexes.
;
_journal_issue 36
_journal_name_full 'Dalton transactions (Cambridge, England : 2003)'
_journal_page_first 12648
_journal_page_last 12654
_journal_paper_doi 10.1039/d1dt01866c
_journal_volume 50
_journal_year 2021
_chemical_formula_moiety 'C16 H5 O10 P S W2'
_chemical_formula_sum 'C16 H5 O10 P S W2'
_chemical_formula_weight 787.93
_space_group_crystal_system triclinic
_space_group_IT_number 2
_space_group_name_Hall '-P 1'
_space_group_name_H-M_alt 'P -1'
_atom_sites_solution_hydrogens geom
_atom_sites_solution_primary dual
_audit_creation_date 2020-07-10
_audit_creation_method
;
Olex2 1.3-alpha
(compiled 2020.06.28 svn.raecde09e for OlexSys, GUI svn.r6132)
;
_audit_update_record
;
2021-05-13 deposited with the CCDC.	2021-08-03 downloaded from the CCDC.
;
_cell_angle_alpha 109.413(2)
_cell_angle_beta 91.241(2)
_cell_angle_gamma 95.635(2)
_cell_formula_units_Z 4
_cell_length_a 6.59340(10)
_cell_length_b 17.2561(4)
_cell_length_c 19.7432(4)
_cell_measurement_reflns_used 8754
_cell_measurement_temperature 123(1)
_cell_measurement_theta_max 73.4800
_cell_measurement_theta_min 4.1750
_cell_volume 2104.83(8)
_computing_cell_refinement 'CrysAlisPro 1.171.40.14a (Rigaku OD, 2018)'
_computing_data_collection 'CrysAlisPro 1.171.40.14a (Rigaku OD, 2018)'
_computing_data_reduction 'CrysAlisPro 1.171.40.14a (Rigaku OD, 2018)'
_computing_molecular_graphics 'Olex2 1.3-alpha (Dolomanov et al., 2009)'
_computing_publication_material 'Olex2 1.3-alpha (Dolomanov et al., 2009)'
_computing_structure_refinement 'SHELXL 2018/3 (Sheldrick, 2015)'
_computing_structure_solution 'SHELXT 2018/2 (Sheldrick, 2018)'
_diffrn_ambient_environment N~2~
_diffrn_ambient_temperature 123(1)
_diffrn_detector 'CCD plate'
_diffrn_detector_area_resol_mean 5.2715
_diffrn_detector_type Ruby
_diffrn_measured_fraction_theta_full 0.965
_diffrn_measured_fraction_theta_max 0.922
_diffrn_measurement_details
;
List of Runs (angles in degrees, time in seconds):

  # Type    Start    End  Width  t~exp~   \w     \q     \k     \f   Frames
#--------------------------------------------------------------------------
  1  \w    -33.00  71.00   0.50    3.00    --   41.19 -57.00  90.00  208
  2  \w     23.00 104.00   0.50    3.00    --   41.19  57.00-120.00  162
  3  \w     -3.00  95.00   0.50    3.00    --   41.19-125.00   0.00  196
  4  \w   -159.00-105.00   0.50   18.00    --  -83.00 -30.00-150.00  108
  5  \w     32.00  69.00   0.50   18.00    --  108.12 -30.00 -90.00   74
  6  \w     30.00  69.00   0.50   18.00    --  108.12 -30.00   0.00   78
  7  \w     92.00 130.00   0.50   18.00    --  108.12  45.00 -60.00   76
  8  \w     37.00  69.00   0.50   18.00    --  108.12 -30.00  60.00   64
  9  \w     30.00  64.00   0.50   18.00    --  108.12 -30.00-180.00   68
 10  \w     35.00  69.00   0.50   18.00    --  108.12 -30.00  30.00   68
 11  \w     25.00 144.00   0.50   18.00    --  108.12 -86.00-145.51  238
 12  \w     30.00  66.00   0.50   18.00    --  108.12 -30.00-150.00   72
 13  \w     84.00 177.00   0.50   18.00    --  108.12  30.00-180.00  186
 14  \w     45.00  75.00   0.50   18.00    --  108.12 -45.00 120.00   60
 15  \w     24.00 142.00   0.50   18.00    --  108.12 -89.00  24.95  236
 16  \w     12.00  84.00   0.50    3.00    --   41.19  57.00 150.00  144
 17  \w     12.00 115.00   0.50    3.00    --   41.19  57.00  60.00  206
;
_diffrn_measurement_device 'four-circle diffractometer'
_diffrn_measurement_device_type 'Xcalibur, Ruby, Gemini ultra'
_diffrn_measurement_method '\w scans'
_diffrn_orient_matrix_type 'CrysAlisPro convention (1999,Acta A55,543-557)'
_diffrn_orient_matrix_UB_11 0.0155172000
_diffrn_orient_matrix_UB_12 0.0732078000
_diffrn_orient_matrix_UB_13 -0.0285191000
_diffrn_orient_matrix_UB_21 0.2219921000
_diffrn_orient_matrix_UB_22 -0.0141542000
_diffrn_orient_matrix_UB_23 -0.0188064000
_diffrn_orient_matrix_UB_31 -0.0760862000
_diffrn_orient_matrix_UB_32 -0.0592767000
_diffrn_orient_matrix_UB_33 -0.0755039000
_diffrn_radiation_monochromator mirror
_diffrn_radiation_probe x-ray
_diffrn_radiation_type 'Cu K\a'
_diffrn_radiation_wavelength 1.54184
_diffrn_reflns_av_R_equivalents 0.0284
_diffrn_reflns_av_unetI/netI 0.0377
_diffrn_reflns_Laue_measured_fraction_full 0.965
_diffrn_reflns_Laue_measured_fraction_max 0.922
_diffrn_reflns_limit_h_max 8
_diffrn_reflns_limit_h_min -8
_diffrn_reflns_limit_k_max 21
_diffrn_reflns_limit_k_min -21
_diffrn_reflns_limit_l_max 16
_diffrn_reflns_limit_l_min -24
_diffrn_reflns_number 13300
_diffrn_reflns_point_group_measured_fraction_full 0.965
_diffrn_reflns_point_group_measured_fraction_max 0.922
_diffrn_reflns_theta_full 67.684
_diffrn_reflns_theta_max 73.827
_diffrn_reflns_theta_min 2.958
_diffrn_source 'fine-focus sealed X-ray tube'
_diffrn_source_type 'Enhance Ultra (Cu) X-ray Source'
_exptl_absorpt_coefficient_mu 22.032
_exptl_absorpt_correction_T_max 0.511
_exptl_absorpt_correction_T_min 0.157
_exptl_absorpt_correction_type analytical
_exptl_absorpt_process_details
;
CrysAlisPro 1.171.40.14a (Rigaku Oxford Diffraction, 2018)
Analytical numeric absorption correction using a multifaceted crystal
			model based on expressions derived by R.C. Clark & J.S. Reid.
(Clark, R. C. & Reid, J. S. (1995). Acta Cryst. A51, 887-897)
Empirical absorption correction using spherical harmonics,
 implemented in SCALE3 ABSPACK scaling algorithm.
;
_exptl_crystal_colour green
_exptl_crystal_colour_primary green
_exptl_crystal_density_diffrn 2.486
_exptl_crystal_description block
_exptl_crystal_F_000 1440
_exptl_crystal_size_max 0.183
_exptl_crystal_size_mid 0.067
_exptl_crystal_size_min 0.057
_refine_diff_density_max 0.704
_refine_diff_density_min -0.800
_refine_diff_density_rms 0.140
_refine_ls_extinction_method none
_refine_ls_goodness_of_fit_ref 1.005
_refine_ls_hydrogen_treatment constr
_refine_ls_matrix_type full
_refine_ls_number_parameters 541
_refine_ls_number_reflns 7859
_refine_ls_number_restraints 0
_refine_ls_restrained_S_all 1.005
_refine_ls_R_factor_all 0.0245
_refine_ls_R_factor_gt 0.0220
_refine_ls_shift/su_max 0.002
_refine_ls_shift/su_mean 0.000
_refine_ls_structure_factor_coef Fsqd
_refine_ls_weighting_details 'w=1/[\s^2^(Fo^2^)+(0.0183P)^2^] where P=(Fo^2^+2Fc^2^)/3'
_refine_ls_weighting_scheme calc
_refine_ls_wR_factor_gt 0.0486
_refine_ls_wR_factor_ref 0.0499
_reflns_Friedel_coverage 0.000
_reflns_number_gt 7270
_reflns_number_total 7859
_reflns_threshold_expression 'I > 2\s(I)'
_cod_data_source_file d1dt01866c2.cif
_cod_data_source_block gl8c_lena
_cod_depositor_comments 'Adding full bibliography for 7708032--7708039.cif.'
_cod_database_code 7708032
_shelx_shelxl_version_number 2018/3
_chemical_oxdiff_formula 'C16 H5 O10 W2 P S'
_shelx_space_group_comment
;
The symmetry employed for this shelxl refinement is uniquely defined
by the following loop, which should always be used as a source of
symmetry information in preference to the above space-group names.
They are only intended as comments.
;
_reflns_odcompleteness_completeness 96.91
_reflns_odcompleteness_iscentric 1
_reflns_odcompleteness_theta 66.97
_olex2_refinement_description
;
1. Fixed Uiso
 At 1.2 times of:
  All C(H) groups
2.a Aromatic/amide H refined with riding coordinates:
 C28(H28), C29(H29), C16(H16), C31(H31), C30(H30), C32(H32), C12(H12),
 C13(H13), C14(H14), C15(H15)
;
_olex2_submission_special_instructions 'No special instructions were received'
_oxdiff_exptl_absorpt_empirical_details
;
Empirical correction (ABSPACK) includes:
- Absorption correction using spherical harmonics
- Frame scaling
;
_oxdiff_exptl_absorpt_empirical_full_max 1.373
_oxdiff_exptl_absorpt_empirical_full_min 0.754

loop_
_space_group_symop_operation_xyz
'x, y, z'
'-x, -y, -z'

loop_
_atom_site_label
_atom_site_type_symbol
_atom_site_fract_x
_atom_site_fract_y
_atom_site_fract_z
_atom_site_U_iso_or_equiv
_atom_site_adp_type
_atom_site_occupancy
_atom_site_site_symmetry_order
_atom_site_calc_flag
_atom_site_refinement_flags_posn
_atom_site_refinement_flags_adp
_atom_site_refinement_flags_occupancy
_atom_site_disorder_assembly
_atom_site_disorder_group
W1 W 0.06363(3) 0.68428(2) 0.49189(2) 0.01856(5) Uani 1 1 d . . . . .
W2 W 0.30754(3) 0.70470(2) 0.29127(2) 0.02020(5) Uani 1 1 d . . . . .
W3 W 0.44003(3) 0.29519(2) 0.21513(2) 0.01905(5) Uani 1 1 d . . . . .
W4 W 0.18328(3) 0.32820(2) 0.01853(2) 0.01926(5) Uani 1 1 d . . . . .
P2 P 0.29550(15) 0.25273(5) 0.09367(5) 0.01878(18) Uani 1 1 d . . . . .
P1 P 0.20599(15) 0.75477(5) 0.41420(5) 0.01927(18) Uani 1 1 d . . . . .
S2 S 0.22365(18) 0.13036(6) 0.03091(5) 0.0297(2) Uani 1 1 d . . . . .
S1 S 0.27696(18) 0.88179(6) 0.44664(5) 0.0288(2) Uani 1 1 d . . . . .
O1 O 0.4667(5) 0.5924(2) 0.47552(17) 0.0313(6) Uani 1 1 d . . . . .
O12 O 0.6370(6) 0.4544(2) 0.18332(18) 0.0373(7) Uani 1 1 d . . . . .
O8 O -0.1477(5) 0.6271(2) 0.23244(18) 0.0340(7) Uani 1 1 d . . . . .
O2 O -0.1395(6) 0.5460(2) 0.34958(18) 0.0370(7) Uani 1 1 d . . . . .
O9 O 0.3850(6) 0.53607(18) 0.31551(17) 0.0338(7) Uani 1 1 d . . . . .
O5 O -0.1409(5) 0.5654(2) 0.57041(18) 0.0364(7) Uani 1 1 d . . . . .
O11 O 0.0346(5) 0.3789(2) 0.26781(18) 0.0338(7) Uani 1 1 d . . . . .
O17 O 0.1098(6) 0.47278(19) 0.16312(17) 0.0342(7) Uani 1 1 d . . . . .
O6 O 0.7501(5) 0.7994(2) 0.3501(2) 0.0421(8) Uani 1 1 d . . . . .
O15 O 0.6399(6) 0.3911(2) 0.37242(17) 0.0363(7) Uani 1 1 d . . . . .
O20 O 0.0064(6) 0.4269(2) -0.07491(18) 0.0362(7) Uani 1 1 d . . . . .
O18 O -0.2586(6) 0.2311(2) 0.0086(2) 0.0439(8) Uani 1 1 d . . . . .
O13 O 0.8369(5) 0.2019(2) 0.1744(2) 0.0424(8) Uani 1 1 d . . . . .
O19 O 0.2860(6) 0.1913(2) -0.12683(18) 0.0415(8) Uani 1 1 d . . . . .
O3 O -0.3305(5) 0.7809(2) 0.5173(2) 0.0436(9) Uani 1 1 d . . . . .
O16 O 0.6256(5) 0.4252(2) 0.02411(18) 0.0372(7) Uani 1 1 d . . . . .
O10 O 0.4716(6) 0.6258(3) 0.13563(18) 0.0463(9) Uani 1 1 d . . . . .
O4 O 0.2479(7) 0.8003(2) 0.64738(18) 0.0430(9) Uani 1 1 d . . . . .
O14 O 0.2593(7) 0.1471(2) 0.2671(2) 0.0461(9) Uani 1 1 d . . . . .
O7 O 0.1809(6) 0.8606(2) 0.2557(2) 0.0422(8) Uani 1 1 d . . . . .
C9 C 0.3631(6) 0.5975(3) 0.3079(2) 0.0253(8) Uani 1 1 d . . . . .
C21 C 0.5675(7) 0.3543(3) 0.3165(2) 0.0262(8) Uani 1 1 d . . . . .
C17 C 0.1792(7) 0.3502(3) 0.2488(2) 0.0252(8) Uani 1 1 d . . . . .
C2 C -0.0650(6) 0.5965(2) 0.3996(2) 0.0243(8) Uani 1 1 d . . . . .
C18 C 0.5670(6) 0.3967(3) 0.1937(2) 0.0242(8) Uani 1 1 d . . . . .
C6 C 0.5934(7) 0.7646(3) 0.3292(2) 0.0282(9) Uani 1 1 d . . . . .
C8 C 0.0163(6) 0.6529(2) 0.2532(2) 0.0238(8) Uani 1 1 d . . . . .
C23 C 0.1312(7) 0.4206(2) 0.1111(2) 0.0254(8) Uani 1 1 d . . . . .
C5 C -0.0667(7) 0.6089(2) 0.5432(2) 0.0253(8) Uani 1 1 d . . . . .
C22 C 0.4692(7) 0.3905(3) 0.0223(2) 0.0256(8) Uani 1 1 d . . . . .
C3 C -0.1894(7) 0.7468(3) 0.5075(2) 0.0289(9) Uani 1 1 d . . . . .
C26 C 0.0712(7) 0.3931(3) -0.0414(2) 0.0245(8) Uani 1 1 d . . . . .
C28 C 0.4864(7) 0.0512(3) 0.0892(2) 0.0283(8) Uani 1 1 d . . . . .
H28 H 0.594115 0.079928 0.072821 0.034 Uiso 1 1 calc R U . . .
C1 C 0.3226(6) 0.6237(2) 0.4808(2) 0.0238(8) Uani 1 1 d . . . . .
C7 C 0.2306(7) 0.8059(3) 0.2698(2) 0.0285(9) Uani 1 1 d . . . . .
C11 C 0.2379(7) 0.9263(2) 0.5403(2) 0.0265(8) Uani 1 1 d . . . . .
C10 C 0.4119(7) 0.6547(3) 0.1910(2) 0.0306(9) Uani 1 1 d . . . . .
C4 C 0.1865(7) 0.7635(2) 0.5903(2) 0.0265(9) Uani 1 1 d . . . . .
C20 C 0.3192(7) 0.1972(3) 0.2447(2) 0.0295(9) Uani 1 1 d . . . . .
C19 C 0.6957(7) 0.2349(3) 0.1879(2) 0.0282(9) Uani 1 1 d . . . . .
C25 C 0.2495(7) 0.2391(3) -0.0743(2) 0.0270(8) Uani 1 1 d . . . . .
C29 C 0.5275(7) -0.0048(3) 0.1230(2) 0.0318(9) Uani 1 1 d . . . . .
H29 H 0.664796 -0.013207 0.131278 0.038 Uiso 1 1 calc R U . . .
C24 C -0.1017(7) 0.2664(3) 0.0126(2) 0.0285(9) Uani 1 1 d . . . . .
C27 C 0.2843(7) 0.0645(2) 0.0797(2) 0.0243(8) Uani 1 1 d . . . . .
C16 C 0.4083(7) 0.9500(3) 0.5883(3) 0.0323(9) Uani 1 1 d . . . . .
H16 H 0.540702 0.940268 0.571648 0.039 Uiso 1 1 calc R U . . .
C31 C 0.1687(8) -0.0350(3) 0.1346(3) 0.0340(10) Uani 1 1 d . . . . .
H31 H 0.060812 -0.064443 0.150244 0.041 Uiso 1 1 calc R U . . .
C30 C 0.3688(8) -0.0485(3) 0.1447(2) 0.0315(9) Uani 1 1 d . . . . .
H30 H 0.397732 -0.087954 0.166537 0.038 Uiso 1 1 calc R U . . .
C32 C 0.1253(7) 0.0217(3) 0.1015(3) 0.0325(9) Uani 1 1 d . . . . .
H32 H -0.011828 0.030833 0.094062 0.039 Uiso 1 1 calc R U . . .
C12 C 0.0439(7) 0.9412(3) 0.5634(2) 0.0304(9) Uani 1 1 d . . . . .
H12 H -0.070744 0.926024 0.529851 0.037 Uiso 1 1 calc R U . . .
C13 C 0.0203(9) 0.9787(3) 0.6364(3) 0.0415(11) Uani 1 1 d . . . . .
H13 H -0.112232 0.988030 0.653129 0.050 Uiso 1 1 calc R U . . .
C14 C 0.1881(9) 1.0027(3) 0.6851(3) 0.0408(11) Uani 1 1 d . . . . .
H14 H 0.170952 1.028903 0.734900 0.049 Uiso 1 1 calc R U . . .
C15 C 0.3816(9) 0.9883(3) 0.6608(3) 0.0403(11) Uani 1 1 d . . . . .
H15 H 0.496740 1.004774 0.694210 0.048 Uiso 1 1 calc R U . . .

loop_
_atom_site_aniso_label
_atom_site_aniso_U_11
_atom_site_aniso_U_22
_atom_site_aniso_U_33
_atom_site_aniso_U_23
_atom_site_aniso_U_13
_atom_site_aniso_U_12
W1 0.01850(9) 0.01777(8) 0.01974(9) 0.00708(7) 0.00100(6) 0.00081(6)
W2 0.01983(9) 0.02179(8) 0.01842(9) 0.00600(7) 0.00212(6) 0.00213(6)
W3 0.01924(9) 0.01922(8) 0.01823(9) 0.00590(7) -0.00056(6) 0.00179(6)
W4 0.02003(9) 0.01954(8) 0.01861(8) 0.00669(7) 0.00033(6) 0.00334(6)
P2 0.0195(5) 0.0176(4) 0.0184(4) 0.0051(3) 0.0002(3) 0.0017(3)
P1 0.0203(5) 0.0168(4) 0.0201(4) 0.0056(3) 0.0006(3) 0.0017(3)
S2 0.0441(6) 0.0192(4) 0.0232(5) 0.0046(4) -0.0070(4) 0.0014(4)
S1 0.0422(6) 0.0181(4) 0.0256(5) 0.0075(4) 0.0059(4) -0.0005(4)
O1 0.0249(16) 0.0351(15) 0.0346(17) 0.0120(13) 0.0007(12) 0.0061(13)
O12 0.045(2) 0.0315(16) 0.0351(17) 0.0139(14) -0.0001(15) -0.0073(14)
O8 0.0244(17) 0.0333(16) 0.0376(18) 0.0033(14) -0.0034(13) 0.0032(13)
O2 0.040(2) 0.0326(16) 0.0320(18) 0.0053(15) -0.0043(15) -0.0052(14)
O9 0.044(2) 0.0241(14) 0.0318(16) 0.0070(13) -0.0007(14) 0.0080(13)
O5 0.0362(19) 0.0408(17) 0.0378(18) 0.0236(15) 0.0041(14) -0.0067(14)
O11 0.0279(17) 0.0337(16) 0.0347(17) 0.0036(14) 0.0060(13) 0.0069(13)
O17 0.048(2) 0.0274(15) 0.0265(16) 0.0056(13) 0.0037(14) 0.0124(14)
O6 0.0253(18) 0.0418(18) 0.051(2) 0.0071(16) -0.0004(15) -0.0027(15)
O15 0.045(2) 0.0388(17) 0.0219(16) 0.0078(14) -0.0079(14) 0.0012(15)
O20 0.045(2) 0.0385(17) 0.0324(17) 0.0192(15) -0.0035(14) 0.0117(15)
O18 0.0282(19) 0.0420(18) 0.058(2) 0.0140(17) 0.0029(16) -0.0020(15)
O13 0.0268(18) 0.0363(17) 0.054(2) -0.0003(16) -0.0003(15) 0.0101(15)
O19 0.053(2) 0.0358(17) 0.0302(17) 0.0024(15) 0.0091(16) 0.0097(16)
O3 0.0238(17) 0.0338(17) 0.072(3) 0.0131(17) 0.0069(16) 0.0102(14)
O16 0.0296(18) 0.0463(18) 0.0350(18) 0.0153(15) 0.0031(13) -0.0048(15)
O10 0.042(2) 0.068(2) 0.0229(17) 0.0071(16) 0.0095(15) 0.0086(18)
O4 0.066(3) 0.0308(16) 0.0283(18) 0.0059(15) -0.0100(17) 0.0024(16)
O14 0.063(3) 0.0352(17) 0.041(2) 0.0180(16) 0.0061(18) -0.0079(17)
O7 0.056(2) 0.0368(17) 0.043(2) 0.0241(16) 0.0077(17) 0.0119(16)
C9 0.023(2) 0.033(2) 0.0184(18) 0.0067(16) 0.0010(15) 0.0030(16)
C21 0.027(2) 0.0274(19) 0.026(2) 0.0114(18) 0.0009(17) 0.0040(16)
C17 0.026(2) 0.0277(19) 0.0209(19) 0.0074(16) 0.0017(16) 0.0006(16)
C2 0.023(2) 0.0233(19) 0.027(2) 0.0093(18) -0.0005(16) 0.0000(15)
C18 0.024(2) 0.0279(19) 0.0179(18) 0.0050(15) 0.0014(15) -0.0001(16)
C6 0.023(2) 0.0272(19) 0.032(2) 0.0065(17) 0.0023(17) 0.0027(17)
C8 0.024(2) 0.0228(18) 0.0236(19) 0.0058(16) 0.0034(16) 0.0054(16)
C23 0.026(2) 0.0246(19) 0.029(2) 0.0132(18) -0.0014(16) 0.0057(16)
C5 0.025(2) 0.0221(18) 0.029(2) 0.0093(16) 0.0024(16) -0.0001(15)
C22 0.028(2) 0.0281(19) 0.0207(19) 0.0081(16) 0.0007(15) 0.0035(17)
C3 0.029(2) 0.0254(19) 0.031(2) 0.0098(17) 0.0006(17) -0.0032(17)
C26 0.025(2) 0.0276(18) 0.0216(19) 0.0083(16) 0.0040(15) 0.0042(16)
C28 0.033(2) 0.0243(19) 0.026(2) 0.0074(16) 0.0018(17) -0.0007(16)
C1 0.024(2) 0.0239(18) 0.0230(19) 0.0081(16) -0.0014(15) -0.0016(16)
C7 0.031(2) 0.030(2) 0.025(2) 0.0108(17) 0.0018(17) -0.0008(17)
C11 0.037(2) 0.0152(16) 0.025(2) 0.0041(15) 0.0009(17) -0.0015(16)
C10 0.026(2) 0.040(2) 0.026(2) 0.0110(19) 0.0010(17) 0.0025(18)
C4 0.034(2) 0.0232(18) 0.023(2) 0.0087(17) -0.0003(17) 0.0026(16)
C20 0.031(2) 0.029(2) 0.026(2) 0.0089(17) -0.0002(17) -0.0033(17)
C19 0.025(2) 0.0255(19) 0.029(2) 0.0029(17) -0.0049(17) -0.0001(17)
C25 0.031(2) 0.0267(19) 0.024(2) 0.0096(17) -0.0006(17) 0.0048(17)
C29 0.031(2) 0.036(2) 0.031(2) 0.0130(19) 0.0045(18) 0.0069(18)
C24 0.026(2) 0.0269(19) 0.033(2) 0.0105(18) 0.0014(17) 0.0066(17)
C27 0.031(2) 0.0177(17) 0.0237(19) 0.0054(15) -0.0009(16) 0.0037(15)
C16 0.028(2) 0.027(2) 0.037(2) 0.0048(18) 0.0029(18) -0.0009(17)
C31 0.037(3) 0.028(2) 0.039(2) 0.0152(19) 0.006(2) 0.0005(18)
C30 0.039(3) 0.026(2) 0.031(2) 0.0124(18) 0.0026(19) 0.0048(18)
C32 0.030(2) 0.026(2) 0.040(3) 0.0100(19) 0.0000(19) 0.0039(17)
C12 0.030(2) 0.0266(19) 0.032(2) 0.0066(18) -0.0009(18) 0.0036(17)
C13 0.039(3) 0.034(2) 0.047(3) 0.006(2) 0.015(2) 0.008(2)
C14 0.052(3) 0.035(2) 0.027(2) -0.0015(19) 0.006(2) 0.005(2)
C15 0.044(3) 0.032(2) 0.034(3) -0.001(2) -0.004(2) -0.003(2)

loop_
_atom_type_symbol
_atom_type_description
_atom_type_scat_dispersion_real
_atom_type_scat_dispersion_imag
_atom_type_scat_source
C C 0.0181 0.0091 'International Tables Vol C Tables 4.2.6.8 and 6.1.1.4'
H H 0.0000 0.0000 'International Tables Vol C Tables 4.2.6.8 and 6.1.1.4'
O O 0.0492 0.0322 'International Tables Vol C Tables 4.2.6.8 and 6.1.1.4'
P P 0.2955 0.4335 'International Tables Vol C Tables 4.2.6.8 and 6.1.1.4'
S S 0.3331 0.5567 'International Tables Vol C Tables 4.2.6.8 and 6.1.1.4'
W W -5.4734 5.5774 'International Tables Vol C Tables 4.2.6.8 and 6.1.1.4'

loop_
_exptl_crystal_face_index_h
_exptl_crystal_face_index_k
_exptl_crystal_face_index_l
_exptl_crystal_face_perp_dist
0 -3 -10 0.0254
-4 0 3 0.0825
0 -6 -8 0.0280
0 5 9 0.0394
-4 5 -5 0.0779
2 2 10 0.0612
1 2 10 0.0482
0 9 3 0.0418
-2 9 -8 0.0485
1 -10 9 0.0100
-1 -9 10 0.0248
1 9 -10 0.0331
-1 1 -12 0.0286

loop_
_geom_angle_atom_site_label_1
_geom_angle_atom_site_label_2
_geom_angle_atom_site_label_3
_geom_angle
_geom_angle_site_symmetry_1
_geom_angle_site_symmetry_3
_geom_angle_publ_flag
C2 W1 P1 85.69(11) . . ?
C2 W1 C3 92.62(17) . . ?
C2 W1 C1 89.69(16) . . ?
C2 W1 C4 173.87(15) . . ?
C5 W1 P1 170.94(12) . . ?
C5 W1 C2 85.53(16) . . ?
C5 W1 C3 89.56(17) . . ?
C5 W1 C1 89.78(16) . . ?
C5 W1 C4 88.52(16) . . ?
C3 W1 P1 93.06(11) . . ?
C3 W1 C1 177.54(17) . . ?
C3 W1 C4 88.79(18) . . ?
C1 W1 P1 87.95(11) . . ?
C4 W1 P1 100.20(11) . . ?
C4 W1 C1 88.82(17) . . ?
C9 W2 P1 87.86(11) . . ?
C9 W2 C6 94.65(17) . . ?
C9 W2 C8 89.44(16) . . ?
C6 W2 P1 87.48(12) . . ?
C8 W2 P1 92.09(11) . . ?
C8 W2 C6 175.86(16) . . ?
C7 W2 P1 93.37(12) . . ?
C7 W2 C9 175.17(18) . . ?
C7 W2 C6 90.07(18) . . ?
C7 W2 C8 85.85(17) . . ?
C7 W2 C10 92.26(17) . . ?
C10 W2 P1 173.95(13) . . ?
C10 W2 C9 86.72(17) . . ?
C10 W2 C6 90.31(18) . . ?
C10 W2 C8 90.52(17) . . ?
C21 W3 P2 168.52(11) . . ?
C21 W3 C17 87.91(17) . . ?
C21 W3 C18 84.98(16) . . ?
C21 W3 C20 90.72(16) . . ?
C21 W3 C19 89.91(17) . . ?
C17 W3 P2 88.19(12) . . ?
C18 W3 P2 84.34(11) . . ?
C18 W3 C17 91.64(16) . . ?
C18 W3 C20 175.68(17) . . ?
C18 W3 C19 92.69(17) . . ?
C20 W3 P2 99.91(13) . . ?
C20 W3 C17 87.79(17) . . ?
C19 W3 P2 94.79(12) . . ?
C19 W3 C17 174.97(16) . . ?
C19 W3 C20 87.71(18) . . ?
C23 W4 P2 87.59(10) . . ?
C23 W4 C22 87.62(17) . . ?
C23 W4 C26 90.02(15) . . ?
C23 W4 C25 177.06(17) . . ?
C22 W4 P2 93.35(11) . . ?
C26 W4 P2 176.22(12) . . ?
C26 W4 C22 89.47(16) . . ?
C26 W4 C25 89.68(16) . . ?
C25 W4 P2 92.85(11) . . ?
C25 W4 C22 89.45(17) . . ?
C24 W4 P2 87.70(12) . . ?
C24 W4 C23 93.10(17) . . ?
C24 W4 C22 178.75(16) . . ?
C24 W4 C26 89.51(17) . . ?
C24 W4 C25 89.83(18) . . ?
W3 P2 W4 133.11(4) . . ?
S2 P2 W3 122.99(5) . . ?
S2 P2 W4 103.81(5) . . ?
W1 P1 W2 132.12(4) . . ?
S1 P1 W1 123.17(5) . . ?
S1 P1 W2 104.68(4) . . ?
C27 S2 P2 110.28(14) . . ?
C11 S1 P1 109.59(13) . . ?
O9 C9 W2 176.6(4) . . ?
O15 C21 W3 176.4(3) . . ?
O11 C17 W3 178.4(4) . . ?
O2 C2 W1 177.6(3) . . ?
O12 C18 W3 178.5(4) . . ?
O6 C6 W2 178.4(4) . . ?
O8 C8 W2 177.4(3) . . ?
O17 C23 W4 177.5(4) . . ?
O5 C5 W1 178.4(4) . . ?
O16 C22 W4 179.4(4) . . ?
O3 C3 W1 178.5(4) . . ?
O20 C26 W4 178.2(4) . . ?
C29 C28 H28 120.6 . . ?
C29 C28 C27 118.8(4) . . ?
C27 C28 H28 120.6 . . ?
O1 C1 W1 178.3(4) . . ?
O7 C7 W2 177.1(4) . . ?
C16 C11 S1 118.1(3) . . ?
C12 C11 S1 120.3(3) . . ?
C12 C11 C16 121.5(4) . . ?
O10 C10 W2 178.7(4) . . ?
O4 C4 W1 172.4(3) . . ?
O14 C20 W3 173.9(4) . . ?
O13 C19 W3 178.5(4) . . ?
O19 C25 W4 178.0(3) . . ?
C28 C29 H29 119.9 . . ?
C28 C29 C30 120.2(4) . . ?
C30 C29 H29 119.9 . . ?
O18 C24 W4 179.0(4) . . ?
C28 C27 S2 120.1(3) . . ?
C32 C27 S2 118.2(3) . . ?
C32 C27 C28 121.4(4) . . ?
C11 C16 H16 120.6 . . ?
C15 C16 C11 118.8(5) . . ?
C15 C16 H16 120.6 . . ?
C30 C31 H31 120.0 . . ?
C30 C31 C32 120.1(4) . . ?
C32 C31 H31 120.0 . . ?
C29 C30 H30 119.8 . . ?
C31 C30 C29 120.3(4) . . ?
C31 C30 H30 119.8 . . ?
C27 C32 C31 119.2(4) . . ?
C27 C32 H32 120.4 . . ?
C31 C32 H32 120.4 . . ?
C11 C12 H12 120.6 . . ?
C11 C12 C13 118.8(5) . . ?
C13 C12 H12 120.6 . . ?
C12 C13 H13 119.7 . . ?
C14 C13 C12 120.6(5) . . ?
C14 C13 H13 119.7 . . ?
C13 C14 H14 120.1 . . ?
C13 C14 C15 119.7(5) . . ?
C15 C14 H14 120.1 . . ?
C16 C15 C14 120.6(5) . . ?
C16 C15 H15 119.7 . . ?
C14 C15 H15 119.7 . . ?

loop_
_geom_bond_atom_site_label_1
_geom_bond_atom_site_label_2
_geom_bond_distance
_geom_bond_site_symmetry_2
_geom_bond_publ_flag
W1 P1 2.4065(9) . ?
W1 C2 2.044(4) . ?
W1 C5 2.038(4) . ?
W1 C3 2.049(5) . ?
W1 C1 2.067(4) . ?
W1 C4 2.061(4) . ?
W2 P1 2.4239(9) . ?
W2 C9 2.049(4) . ?
W2 C6 2.055(5) . ?
W2 C8 2.051(4) . ?
W2 C7 2.036(4) . ?
W2 C10 2.043(4) . ?
W3 P2 2.4064(9) . ?
W3 C21 2.039(4) . ?
W3 C17 2.062(4) . ?
W3 C18 2.041(4) . ?
W3 C20 2.062(4) . ?
W3 C19 2.056(4) . ?
W4 P2 2.4228(9) . ?
W4 C23 2.049(4) . ?
W4 C22 2.063(4) . ?
W4 C26 2.050(4) . ?
W4 C25 2.051(4) . ?
W4 C24 2.048(5) . ?
P2 S2 2.0635(13) . ?
P1 S1 2.0703(13) . ?
S2 C27 1.783(4) . ?
S1 C11 1.787(4) . ?
O1 C1 1.128(5) . ?
O12 C18 1.138(5) . ?
O8 C8 1.140(6) . ?
O2 C2 1.140(6) . ?
O9 C9 1.141(5) . ?
O5 C5 1.139(5) . ?
O11 C17 1.131(5) . ?
O17 C23 1.141(5) . ?
O6 C6 1.138(6) . ?
O15 C21 1.140(6) . ?
O20 C26 1.120(5) . ?
O18 C24 1.135(6) . ?
O13 C19 1.129(6) . ?
O19 C25 1.138(6) . ?
O3 C3 1.135(6) . ?
O16 C22 1.134(6) . ?
O10 C10 1.138(6) . ?
O4 C4 1.137(6) . ?
O14 C20 1.136(6) . ?
O7 C7 1.143(6) . ?
C28 H28 0.9500 . ?
C28 C29 1.386(6) . ?
C28 C27 1.393(6) . ?
C11 C16 1.390(7) . ?
C11 C12 1.386(7) . ?
C29 H29 0.9500 . ?
C29 C30 1.389(6) . ?
C27 C32 1.382(6) . ?
C16 H16 0.9500 . ?
C16 C15 1.387(7) . ?
C31 H31 0.9500 . ?
C31 C30 1.384(7) . ?
C31 C32 1.391(6) . ?
C30 H30 0.9500 . ?
C32 H32 0.9500 . ?
C12 H12 0.9500 . ?
C12 C13 1.391(7) . ?
C13 H13 0.9500 . ?
C13 C14 1.386(8) . ?
C14 H14 0.9500 . ?
C14 C15 1.389(8) . ?
C15 H15 0.9500 . ?

loop_
_geom_torsion_atom_site_label_1
_geom_torsion_atom_site_label_2
_geom_torsion_atom_site_label_3
_geom_torsion_atom_site_label_4
_geom_torsion
_geom_torsion_site_symmetry_1
_geom_torsion_site_symmetry_2
_geom_torsion_site_symmetry_3
_geom_torsion_site_symmetry_4
_geom_torsion_publ_flag
P2 S2 C27 C28 -76.7(4) . . . . ?
P2 S2 C27 C32 109.3(3) . . . . ?
P1 S1 C11 C16 102.4(3) . . . . ?
P1 S1 C11 C12 -81.7(3) . . . . ?
S2 C27 C32 C31 174.9(4) . . . . ?
S1 C11 C16 C15 176.9(3) . . . . ?
S1 C11 C12 C13 -177.6(3) . . . . ?
C28 C29 C30 C31 -1.8(7) . . . . ?
C28 C27 C32 C31 0.9(7) . . . . ?
C11 C16 C15 C14 -0.1(7) . . . . ?
C11 C12 C13 C14 1.6(7) . . . . ?
C29 C28 C27 S2 -175.5(3) . . . . ?
C29 C28 C27 C32 -1.7(7) . . . . ?
C27 C28 C29 C30 2.1(7) . . . . ?
C16 C11 C12 C13 -1.8(6) . . . . ?
C30 C31 C32 C27 -0.6(7) . . . . ?
C32 C31 C30 C29 1.0(7) . . . . ?
C12 C11 C16 C15 1.1(6) . . . . ?
C12 C13 C14 C15 -0.7(8) . . . . ?
C13 C14 C15 C16 0.0(8) . . . . ?

loop_
_exptl_oxdiff_crystal_face_indexfrac_h
_exptl_oxdiff_crystal_face_indexfrac_k
_exptl_oxdiff_crystal_face_indexfrac_l
_exptl_oxdiff_crystal_face_x
_exptl_oxdiff_crystal_face_y
_exptl_oxdiff_crystal_face_z
0.0000 -3.0000 -10.0000 0.0656 0.2305 0.9329
-4.0000 -0.0000 3.0000 -0.1476 -0.9444 0.0778
0.0000 -6.0000 -8.0000 -0.2111 0.2354 0.9597
-0.0000 5.0000 9.0000 0.1094 -0.2400 -0.9759
-4.0000 5.0000 -5.0000 0.4466 -0.8647 0.3855
2.0000 2.0000 10.0000 -0.1077 0.2276 -1.0258
1.0000 2.0000 10.0000 -0.1233 0.0056 -0.9497
-0.0000 9.0000 3.0000 0.5733 -0.1838 -0.7600
-2.0000 9.0000 -8.0000 0.8560 -0.4209 0.2227
1.0000 -10.0000 9.0000 -0.9732 0.1943 -0.1629
-1.0000 -9.0000 10.0000 -0.9596 -0.2827 -0.1455
1.0000 9.0000 -10.0000 0.9596 0.2827 0.1455
-1.0000 1.0000 -12.0000 0.3999 -0.0105 0.9229
